data_2010046
loop_
_publ_author_name
'Barbaro, P.'
'Bianchini, C.'
'Mealli, C.'
'Masi, D.'

_publ_section_title
Chloro[<i>o</i>-(diphenylphosphino)benzaldehyde]{<i>N</i>-[<i>o</i>-(diphenylphosphino)benzylidene]ethylamine}(tetrachloro-<i>o</i>-catecholato)iridium(III)
_journal_issue 9
_journal_name_full 'Acta Crystallographica Section C'
_journal_page_first 1414
_journal_page_last 1417
_journal_paper_doi 10.1107/S0108270193010091
_journal_volume 50
_journal_year 1994
_chemical_formula_sum 'C48 H40 Cl5 Ir N O4 P2'
_chemical_formula_weight 1118.27
_space_group_IT_number 2
_space_group_name_Hall '-P 1'
_space_group_name_H-M_alt 'P -1'
_symmetry_cell_setting triclinic
_symmetry_space_group_name_Hall '-P 1'
_symmetry_space_group_name_H-M 'P -1'
_atom_type_scat_source
; IntTabIV for non-H atoms and Stewart, Davidson & Simpson (1965)
for H atoms
;
_cell_angle_alpha 64.87(2)
_cell_angle_beta 69.28(2)
_cell_angle_gamma 65.86(2)
_cell_formula_units_Z 4
_cell_length_a 18.888(4)
_cell_length_b 19.495(5)
_cell_length_c 17.110(4)
_cell_measurement_reflns_used 25
_cell_measurement_temperature 294
_cell_measurement_theta_max 11.5
_cell_measurement_theta_min 6
_cell_volume 5080(2)
_diffrn_measurement_device 'Philips PW 1100'
_diffrn_measurement_method \w-2\q
_diffrn_radiation_type CuK\a
_diffrn_radiation_wavelength 1.54180
_diffrn_reflns_limit_h_max 17
_diffrn_reflns_limit_h_min -16
_diffrn_reflns_limit_k_max 17
_diffrn_reflns_limit_k_min -17
_diffrn_reflns_limit_l_max 16
_diffrn_reflns_limit_l_min 0
_diffrn_reflns_number 10358
_diffrn_reflns_theta_max 55
_diffrn_standards_decay_% none
_diffrn_standards_interval_count 120
_diffrn_standards_number 3
_exptl_absorpt_coefficient_mu 8.230
_exptl_absorpt_correction_T_max 1.035
_exptl_absorpt_correction_T_min 0.958
_exptl_absorpt_correction_type ' empirical (DIFABS; Walker & Stuart, 1983)'
_exptl_crystal_colour Orange
_exptl_crystal_density_diffrn 1.04
_exptl_crystal_density_meas 1.03
_exptl_crystal_description Needle
_exptl_crystal_size_max 0.45
_exptl_crystal_size_mid 0.075
_exptl_crystal_size_min 0.05
_refine_diff_density_max 0.97
_refine_diff_density_min -0.98
_refine_ls_goodness_of_fit_obs 2.46
_refine_ls_number_parameters 493
_refine_ls_number_reflns 6760
_refine_ls_R_factor_obs 0.063
_refine_ls_shift/esd_max 0.6
_refine_ls_structure_factor_coef F
_refine_ls_weighting_details 'w = 1/\s^2^(F~o~)'
_refine_ls_weighting_scheme calc
_refine_ls_wR_factor_obs 0.067
_reflns_number_observed 6760
_reflns_number_total 10358
_reflns_observed_criterion I>=3\s(I)
_cod_data_source_file li1061.cif
_cod_data_source_block li1061_structure_1_of_1
_cod_depositor_comments
;
The following automatic conversions were performed:

'_refine_ls_weighting_scheme' value 'w = 1/\s^2^(F~o~)' was changed
to 'calc'. New tag '_refine_ls_weighting_details' was created. The
value of the new tag was set to 'w = 1/\s^2^(F~o~)'.

Automatic conversion script
Id: cif_fix_values 3143 2015-03-26 13:38:13Z robertas 
;
_cod_original_cell_volume 5079.9(5)
_cod_original_sg_symbol_H-M P-1
_cod_original_formula_sum 'C48 H40 Cl5 Ir1 N1 O4 P2'
_cod_database_code 2010046

loop_
_space_group_symop_id
_space_group_symop_operation_xyz
1 x,y,z
2 -x,-y,-z

loop_
_atom_site_label
_atom_site_fract_x
_atom_site_fract_y
_atom_site_fract_z
_atom_site_U_iso_or_equiv
Ir .08540(10) .83150(10) .70030(10) .0510(10)
P1 .0538(3) .7565(3) .8506(3) .061(7)
P2 .1121(3) .7401(3) .6366(3) .054(6)
N1 .1177(7) .9055(8) .5663(9) .054(18)
O1 .2004(6) .8006(7) .7106(8) .069(17)
O2 .0725(6) .9246(6) .7395(7) .052(14)
O3 -.1163(13) .9661(14) .9133(16) .19(5)
Cl1 -.0466(3) .8911(3) .6807(3) .063(6)
Cl2 .0664(4) 1.0436(3) .8094(3) .087(8)
Cl3 .2183(5) 1.0013(5) .8741(4) .131(14)
Cl4 .3646(4) .8534(5) .8449(5) .139(14)
Cl5 .3537(3) .7496(4) .7536(4) .110(10)
C1 .0971(10) .9133(10) .4988(12) .064(5)
C2 .1640(11) .9592(11) .5474(12) .069(5)
C3 .2511(13) .9225(14) .5114(16) .101(7)
C4 -.0615(13) .9126(13) .8936(14) .087(6)
C5 .2041(7) .8474(6) .7479(8) .063(5)
C6 .1395(7) .9131(6) .7605(8) .054(4)
C7 .1444(7) .9611(6) .7987(8) .065(5)
C8 .2140(7) .9434(6) .8243(8) .081(6)
C9 .2786(7) .8777(6) .8117(8) .091(6)
C10 .2737(7) .8297(6) .7735(8) .079(6)
C11 -.0445(7) .7438(8) .9092(8) .061(5)
C21 -.0586(7) .7163(8) 1.0014(8) .078(6)
C31 -.1296(7) .6996(8) 1.0515(8) .093(7)
C41 -.1865(7) .7104(8) 1.0095(8) .104(7)
C51 -.1723(7) .7380(8) .9173(8) .091(6)
C61 -.1013(7) .7547(8) .8672(8) .081(6)
C12 .0654(10) .8002(10) .9207(11) .062(5)
C22 .1278(11) .7647(11) .9620(12) .073(5)
C32 .1362(12) .7989(12) 1.0160(13) .079(6)
C42 .0783(11) .8645(11) 1.0304(13) .075(6)
C52 .0127(11) .8990(11) .9943(12) .070(5)
C62 .0064(10) .8684(10) .9369(11) .059(5)
C13 .1197(6) .6532(8) .8791(9) .068(5)
C23 .0874(6) .5903(8) .9262(9) .085(6)
C33 .1374(6) .5121(8) .9489(9) .096(7)
C43 .2197(6) .4967(8) .9244(9) .101(7)
C53 .2520(6) .5596(8) .8773(9) .101(7)
C63 .2020(6) .6378(8) .8546(9) .077(6)
C14 .0874(6) .6473(6) .6971(8) .059(5)
C24 .0074(6) .6525(6) .7333(8) .067(5)
C34 -.0149(6) .5833(6) .7807(8) .089(6)
C44 .0430(6) .5090(6) .7918(8) .100(7)
C54 .1230(6) .5039(6) .7556(8) .096(7)
C64 .1452(6) .5730(6) .7083(8) .068(5)
C15 .2165(9) .7083(9) .5816(9) .060(5)
C25 .2352(9) .7105(9) .4942(9) .102(7)
C35 .3142(9) .6819(9) .4527(9) .155(12)
C45 .3745(9) .6510(9) .4986(9) .132(10)
C55 .3558(9) .6488(9) .5860(9) .115(8)
C65 .2768(9) .6774(9) .6275(9) .087(6)
C16 .0602(10) .7864(10) .5467(11) .058(5)
C26 .0599(10) .8641(10) .4920(11) .054(4)
C36 .0225(11) .9014(11) .4193(12) .070(5)
C46 -.0151(12) .8608(12) .4042(13) .078(6)
C56 -.0097(11) .7836(11) .4536(12) .072(5)
C66 .0275(10) .7451(10) .5274(11) .057(4)
Ir' .22690(10) .38820(10) .43000(10) .0580(10)
P1' .3176(3) .2955(3) .3605(3) .060(6)
P2' .2347(3) .3074(3) .5723(3) .061(6)
N1' .1508(9) .4769(8) .4858(10) .08(2)
O1' .3181(7) .4310(7) .4027(8) .070(18)
O2' .2148(7) .4714(7) .3030(8) .077(18)
O3' .2150(10) .3826(12) .1344(10) .13(3)
Cl1' .1084(3) .3672(3) .4427(3) .074(7)
Cl2' .2169(4) .5811(4) .1200(4) .126(10)
Cl3' .3529(4) .6608(5) .0430(5) .163(12)
Cl4' .4702(5) .6175(5) .1602(6) .177(16)
Cl5' .4498(4) .4945(4) .3537(5) .129(13)
C1' .0957(13) .4692(13) .5613(15) .088(6)
C2' .1385(16) .5678(15) .4255(18) .117(8)
C3' .1849(19) .5834(19) .453(2) .145(11)
C4' .2423(14) .3765(13) .1931(16) .090(6)
C5' .3244(7) .4871(8) .3207(9) .078(6)
C6' .2722(7) .5056(8) .2688(9) .078(6)
C7' .2804(7) .5593(8) .1830(9) .095(7)
C8' .3408(7) .5946(8) .1488(9) .109(8)
C9' .3930(7) .5762(8) .2007(9) .106(7)
C10' .3848(7) .5225(8) .2866(9) .097(7)
C17 .2891(7) .2266(8) .3388(8) .074(5)
C27 .2151(7) .2137(8) .3784(8) .076(6)
C37 .1957(7) .1623(8) .3581(8) .099(7)
C47 .2501(7) .1239(8) .2982(8) .110(8)
C57 .3241(7) .1368(8) .2586(8) .117(8)
C67 .3435(7) .1882(8) .2789(8) .108(8)
C18 .3661(11) .3465(10) .2470(12) .066(5)
C28 .3258(12) .3749(12) .1781(14) .082(6)
C38 .3621(13) .4133(12) .0897(14) .087(6)
C48 .4355(14) .4158(14) .0756(16) .103(7)
C58 .4772(14) .3854(13) .1401(15) .094(7)
C68 .4404(12) .3489(12) .2285(14) .085(6)
C19 .4033(8) .2329(8) .4119(9) .067(5)
C29 .4368(8) .1526(8) .4193(9) .088(6)
C39 .5027(8) .1063(8) .4574(9) .116(8)
C49 .5352(8) .1404(8) .4879(9) .113(8)
C59 .5017(8) .2208(8) .4804(9) .103(7)
C69 .4358(8) .2670(8) .4424(9) .085(6)
C110 .2830(9) .3296(8) .6303(8) .074(5)
C210 .3189(9) .3898(8) .5874(8) .096(7)
C310 .3548(9) .4061(8) .6334(8) .120(9)
C410 .3548(9) .3621(8) .7224(8) .126(9)
C510 .3189(9) .3018(8) .7654(8) .118(8)
C610 .2830(9) .2856(8) .7194(8) .090(6)
C111 .2702(7) .2010(8) .5966(9) .067(5)
C211 .3379(7) .1516(8) .6307(9) .079(6)
C311 .3613(7) .0698(8) .6477(9) .104(7)
C411 .3170(7) .0373(8) .6306(9) .100(7)
C511 .2493(7) .0868(8) .5966(9) .107(7)
C611 .2259(7) .1686(8) .5796(9) .082(6)
C112 .1350(10) .3234(10) .6418(11) .063(5)
C212 .0817(10) .3994(10) .6264(11) .059(5)
C312 .0072(13) .4130(14) .6864(15) .095(7)
C412 -.0147(14) .3498(14) .7562(15) .099(7)
C512 .0368(13) .2749(14) .7712(15) .093(7)
C612 .1162(13) .2599(13) .7123(14) .088(6)
C21S .408(5) .253(5) -.011(5) .17(3)
C22S .478(5) .199(6) .014(5) .19(3)
C23S .511(7) .119(7) .028(7) .26(5)
C24S .596(7) -.003(7) .060(7) .27(5)
C25S .676(6) -.080(6) .045(7) .24(4)
H11s .0800(10) .9310(10) .4370(10) ?
H12s .1410(10) 1.0160(10) .4990(10) ?
H22s .1580(10) .9680(10) .6080(10) ?
H13s .2790(10) .9660(10) .499(2) ?
H23s .2570(10) .9160(10) .450(2) ?
H33s .2790(10) .8660(10) .556(2) ?
H14s -.0790(10) .9070(10) .8430(10) ?
H21 -.0150(10) .7080(10) 1.0340(10) ?
H31 -.1410(10) .6780(10) 1.1230(10) ?
H41 -.2410(10) .6980(10) 1.0480(10) ?
H51 -.2160(10) .7460(10) .8850(10) ?
H61 -.0900(10) .7760(10) .7960(10) ?
H22 .1710(10) .7100(10) .9540(10) ?
H32 .1880(10) .7730(10) 1.0450(10) ?
H42 .0840(10) .8910(10) 1.0710(10) ?
H52 -.0340(10) .9500(10) 1.0100(10) ?
H23 .0240(10) .6020(10) .9450(10) ?
H33 .1120(10) .4630(10) .9850(10) ?
H43 .2580(10) .4360(10) .9420(10) ?
H53 .3160(10) .5480(10) .8580(10) ?
H63 .2270(10) .6860(10) .8180(10) ?
H24 -.0370(10) .7100(10) .7250(10) ?
H34 -.0770(10) .5870(10) .8090(10) ?
H44 .0260(10) .4550(10) .8280(10) ?
H54 .1680(10) .4460(10) .7640(10) ?
H64 .2070(10) .5690(10) .6800(10) ?
H25 .1890(10) .7340(10) .4590(10) ?
H35 .3290(10) .6840(10) .3850(10) ?
H45 .4360(10) .6290(10) .4670(10) ?
H55 .4020(10) .6250(10) .6220(10) ?
H65 .2620(10) .6760(10) .6950(10) ?
H36 .0230(10) .9610(10) .3760(10) ?
H46 -.0490(10) .8910(10) .3530(10) ?
H56 -.0340(10) .7510(10) .4370(10) ?
H66 .0300(10) .6840(10) .5680(10) ?
H112 .0570(10) .5240(10) .5730(10) ?
H113 .077(2) .604(2) .439(2) ?
H213 .158(2) .575(2) .356(2) ?
H114 .188(2) .643(2) .416(2) ?
H214 .244(2) .542(2) .443(2) ?
H314 .162(2) .577(2) .522(2) ?
H115 .1950(10) .3660(10) .251(2) ?
H27 .1730(10) .2430(10) .4250(10) ?
H37 .1380(10) .1520(10) .3890(10) ?
H47 .2350(10) .0840(10) .2820(10) ?
H57 .3660(10) .1070(10) .2120(10) ?
H67 .4010(10) .1980(10) .2480(10) ?
H38 .3320(10) .4390(10) .0360(10) ?
H48 .4640(10) .4440(10) .009(2) ?
H58 .5370(10) .3890(10) .1240(10) ?
H68 .4730(10) .3230(10) .2810(10) ?
H29 .4120(10) .1260(10) .3960(10) ?
H39 .5290(10) .0440(10) .4630(10) ?
H49 .5860(10) .1050(10) .5170(10) ?
H59 .5270(10) .2470(10) .5040(10) ?
H69 .4100(10) .3290(10) .4370(10) ?
H210 .3190(10) .4240(10) .5180(10) ?
H310 .3830(10) .4530(10) .6000(10) ?
H410 .3830(10) .3750(10) .7580(10) ?
H510 .3190(10) .2680(10) .8340(10) ?
H610 .2550(10) .2390(10) .7530(10) ?
H211 .3720(10) .1770(10) .6440(10) ?
H311 .4140(10) .0310(10) .6740(10) ?
H411 .3350(10) -.0260(10) .6440(10) ?
H511 .2150(10) .0620(10) .5830(10) ?
H611 .1730(10) .2070(10) .5530(10) ?
H312 -.0330(10) .4730(10) .6780(10) ?
H412 -.0730(10) .3600(10) .799(2) ?
H512 .0200(10) .2260(10) .8260(10) ?
H612 .1580(10) .2010(10) .7240(10) ?

loop_
_geom_angle_atom_site_label_1
_geom_angle_atom_site_label_2
_geom_angle_atom_site_label_3
_geom_angle
_geom_angle_publ_flag
O2 Ir Cl1 89.6(4) yes
O1 Ir Cl1 169.5(4) yes
O1 Ir O2 81.4(5) yes
N1 Ir Cl1 86.0(4) yes
N1 Ir O2 87.1(5) yes
N1 Ir O1 88.0(6) yes
P2 Ir Cl1 93.1(2) yes
P2 Ir O2 170.5(3) yes
P2 Ir O1 94.8(4) yes
P2 Ir N1 84.0(4) yes
P1 Ir Cl1 96.1(2) yes
P1 Ir O2 88.6(3) yes
P1 Ir O1 89.3(4) yes
P1 Ir N1 175.2(4) yes
P1 Ir P2 100.2(2) yes
O2' Ir' Cl1' 88.2(4) yes
O1' Ir' Cl1' 167.5(4) yes
O1' Ir' O2' 81.2(6) yes
N1' Ir' Cl1' 84.2(6) yes
N1' Ir' O2' 89.6(6) yes
N1' Ir' O1' 89.2(6) yes
P2' Ir' Cl1' 92.4(2) yes
P2' Ir' O2' 174.9(4) yes
P2' Ir' O1' 97.6(4) yes
P2' Ir' N1' 85.4(5) yes
P1' Ir' Cl1' 99.1(2) yes
P1' Ir' O2' 87.8(4) yes
P1' Ir' O1' 87.1(4) yes
P1' Ir' N1' 175.7(5) yes
P1' Ir' P2' 97.2(2) yes

loop_
_geom_bond_atom_site_label_1
_geom_bond_atom_site_label_2
_geom_bond_distance
_geom_bond_publ_flag
Ir P1 2.354(4) yes
Ir P2 2.267(6) yes
Ir O1 2.060(10) yes
Ir O2 2.090(10) yes
Ir N1 2.150(10) yes
Ir Cl1 2.360(5) yes
O1 C5 1.35(2) yes
O2 C6 1.34(2) yes
O3 C4 1.20(3) yes
Ir' P1' 2.338(5) yes
Ir' P2' 2.289(4) yes
Ir' O1' 2.04(2) yes
Ir' O2' 2.110(10) yes
Ir' N1' 2.09(2) yes
Ir' Cl1' 2.357(6) yes
O1' C5' 1.37(2) yes
O2' C6' 1.33(2) yes
O3' C4' 1.23(4) yes

loop_
_geom_torsion_atom_site_label_1
_geom_torsion_atom_site_label_2
_geom_torsion_atom_site_label_3
_geom_torsion_atom_site_label_4
_geom_torsion
_geom_torsion_publ_flag
O1 Ir O2 C6 -6.8(2) yes
O1' Ir' O2' C6' 2.8(9) yes
